data_4315569
loop_
_publ_author_name
'Agata Bia\/lo\'nska'
'Robert Bronisz'

_publ_contact_author_address
;
Faculty of Chemistry
University of Wroc\/law
14. F. Joliot-Curie
50-383 Wroc\/law
Poland
;
_publ_contact_author_email bron@wchuwr.pl
_publ_contact_author_name 'dr Robert Bronisz'
_publ_section_title
;
 High Spin and Spin-Crossover Two-Dimensional Coordination Polymers
 Containing FeII(tetrazol-2-yl)4(solv)2 (solv = Ethanol, Acetonitrile)
 Cores Linked by Flexible/Elastic Spacers
;
_journal_name_full 'Inorganic Chemistry'
_journal_page_first 4534
_journal_page_last 4542
_journal_paper_doi 10.1021/ic9024603
_journal_volume 49
_journal_year 2010
_chemical_formula_moiety 'C20 H34 Fe N18, 2(Cl O4)'
_chemical_formula_sum 'C20 H34 Cl2 Fe N18 O8'
_chemical_formula_weight 781.40
_chemical_name_systematic
;
catena-[bis(\m~2~-1,6-di(tetrazol-2-yl)hexane)-bis(acetonitrile)]-iron(II)
diperchlorate
;
_space_group_IT_number 2
_symmetry_cell_setting triclinic
_symmetry_space_group_name_Hall '-P 1'
_symmetry_space_group_name_H-M 'P -1'
_atom_sites_solution_hydrogens geom
_atom_sites_solution_primary direct
_atom_sites_solution_secondary difmap
_audit_creation_method SHELXL-97
_cell_angle_alpha 69.84(3)
_cell_angle_beta 89.99(3)
_cell_angle_gamma 65.69(4)
_cell_formula_units_Z 1
_cell_length_a 9.548(2)
_cell_length_b 9.436(2)
_cell_length_c 11.635(3)
_cell_measurement_reflns_used 1672
_cell_measurement_temperature 200(2)
_cell_measurement_theta_max 28.58
_cell_measurement_theta_min 3.26
_cell_volume 884.4(5)
_computing_cell_refinement
;
CrysAlis RED, Oxford Diffraction Ltd.,
Version 1.171.31.8 (release 12-01-2007 CrysAlis171 .NET)
(compiled Jan 12 2007,17:49:11)
;
_computing_data_collection
;
CrysAlis CCD, Oxford Diffraction Ltd.,
Version 1.171.31.8 (release 12-01-2007 CrysAlis171 .NET)
(compiled Jan 12 2007,17:49:11)
;
_computing_data_reduction
;
CrysAlis RED, Oxford Diffraction Ltd.,
Version 1.171.31.8 (release 12-01-2007 CrysAlis171 .NET)
(compiled Jan 12 2007,17:49:11)
;
_computing_structure_refinement 'SHELXL-97 (Sheldrick, 1997)'
_computing_structure_solution 'SHELXS-97 (Sheldrick, 1990)'
_diffrn_ambient_temperature 200(2)
_diffrn_measured_fraction_theta_full 0.969
_diffrn_measured_fraction_theta_max 0.969
_diffrn_measurement_device_type 'Kuma KM4CCD'
_diffrn_measurement_method '\w scan'
_diffrn_radiation_monochromator graphite
_diffrn_radiation_source 'fine-focus sealed tube'
_diffrn_radiation_type MoK\a
_diffrn_radiation_wavelength 0.71073
_diffrn_reflns_av_R_equivalents 0.0350
_diffrn_reflns_av_sigmaI/netI 0.1051
_diffrn_reflns_limit_h_max 11
_diffrn_reflns_limit_h_min -11
_diffrn_reflns_limit_k_max 10
_diffrn_reflns_limit_k_min -11
_diffrn_reflns_limit_l_max 14
_diffrn_reflns_limit_l_min -14
_diffrn_reflns_number 5632
_diffrn_reflns_theta_full 26.00
_diffrn_reflns_theta_max 26.00
_diffrn_reflns_theta_min 3.27
_diffrn_standards_number 0
_exptl_absorpt_coefficient_mu 0.646
_exptl_absorpt_correction_T_max 0.933
_exptl_absorpt_correction_T_min 0.892
_exptl_absorpt_correction_type analytical
_exptl_absorpt_process_details
;
CrysAlis RED, Oxford Diffraction Ltd.,
Version 1.171.31.8 (release 12-01-2007 CrysAlis171 .NET)
(compiled Jan 12 2007,17:49:11)
Analytical numeric absorption correction using a multifaceted crystal
            model based on expressions derived by R.C. Clark & J.S. Reid.
(Clark, R. C. & Reid, J. S. (1995). Acta Cryst. A51, 887-897)
;
_exptl_crystal_colour colorless
_exptl_crystal_density_diffrn 1.467
_exptl_crystal_density_method 'not measured'
_exptl_crystal_description block
_exptl_crystal_F_000 404
_exptl_crystal_size_max 0.24
_exptl_crystal_size_mid 0.22
_exptl_crystal_size_min 0.14
_refine_diff_density_max 0.262
_refine_diff_density_min -0.285
_refine_diff_density_rms 0.052
_refine_ls_extinction_method none
_refine_ls_goodness_of_fit_ref 0.879
_refine_ls_hydrogen_treatment constr
_refine_ls_matrix_type full
_refine_ls_number_parameters 262
_refine_ls_number_reflns 3366
_refine_ls_number_restraints 24
_refine_ls_restrained_S_all 0.884
_refine_ls_R_factor_all 0.1049
_refine_ls_R_factor_gt 0.0447
_refine_ls_shift/su_max 0.000
_refine_ls_shift/su_mean 0.000
_refine_ls_structure_factor_coef Fsqd
_refine_ls_weighting_details 'calc w=1/[\s^2^(Fo^2^)+(0.0279P)^2^+0.0000P] where P=(Fo^2^+2Fc^2^)/3'
_refine_ls_weighting_scheme calc
_refine_ls_wR_factor_gt 0.0665
_refine_ls_wR_factor_ref 0.0764
_reflns_number_gt 1907
_reflns_number_total 3366
_reflns_threshold_expression >2sigma(I)
_cod_data_source_file ic9024603_si_001_4.cif
_cod_data_source_block 2_at_200K
_cod_depositor_comments
;
The following automatic conversions were performed:

'_refine_ls_hydrogen_treatment' value 'CONSTR' changed to 'constr'
according to the built-in table from CIF Core dictionary named
'cif_core.dic' version 2.4.1 from 2010-06-29.

Automatic conversion script
Id: cif_fix_values 1646 2011-03-28 12:23:43Z adriana 
;
_cod_original_cell_volume 884.4(3)
_cod_database_code 4315569

loop_
_symmetry_equiv_pos_as_xyz
'x, y, z'
'-x, -y, -z'

loop_
_atom_site_label
_atom_site_type_symbol
_atom_site_fract_x
_atom_site_fract_y
_atom_site_fract_z
_atom_site_U_iso_or_equiv
_atom_site_adp_type
_atom_site_occupancy
_atom_site_symmetry_multiplicity
_atom_site_calc_flag
_atom_site_refinement_flags
_atom_site_disorder_assembly
_atom_site_disorder_group
Fe Fe 0.5000 0.0000 0.5000 0.0296(2) Uani 1 2 d S . .
Cl Cl 0.92821(11) -0.70534(11) 0.74441(8) 0.0495(3) Uani 1 1 d . . .
O1 O 0.9536(10) -0.7821(5) 0.6539(4) 0.080(2) Uani 0.775(14) 1 d P A 1
O2 O 1.0600(8) -0.8005(6) 0.8408(7) 0.100(3) Uani 0.775(14) 1 d P A 1
O3 O 0.7941(6) -0.7094(6) 0.7927(8) 0.082(2) Uani 0.775(14) 1 d P A 1
O4 O 0.8991(8) -0.5350(8) 0.6857(8) 0.073(2) Uani 0.775(14) 1 d P A 1
O11 O 1.035(3) -0.766(2) 0.6772(18) 0.077(6) Uani 0.225(14) 1 d PU A 2
O12 O 0.969(3) -0.8069(19) 0.8756(13) 0.072(6) Uani 0.225(14) 1 d PU A 2
O13 O 0.7757(19) -0.6834(19) 0.712(2) 0.070(6) Uani 0.225(14) 1 d PU A 2
O14 O 0.929(3) -0.542(3) 0.740(2) 0.060(6) Uani 0.225(14) 1 d PU A 2
N1 N 0.0169(3) 0.1493(3) 0.3693(2) 0.0439(7) Uani 1 1 d . . .
N2 N 0.0927(3) 0.1145(3) 0.2793(2) 0.0352(6) Uani 1 1 d . . .
N3 N 0.2440(3) 0.0600(3) 0.3026(2) 0.0352(6) Uani 1 1 d . A .
N4 N 0.2718(3) 0.0578(3) 0.4157(2) 0.0328(6) Uani 1 1 d . . .
C1 C 0.0115(3) 0.1445(4) 0.1600(3) 0.0443(9) Uani 1 1 d . . .
H1A H -0.0658 0.0981 0.1749 0.053 Uiso 1 1 calc R . .
H1B H 0.0876 0.0863 0.1145 0.053 Uiso 1 1 calc R . .
C2 C -0.0703(3) 0.3311(4) 0.0823(3) 0.0436(8) Uani 1 1 d . . .
H2A H -0.1351 0.3492 0.0075 0.052 Uiso 1 1 calc R . .
H2B H -0.1409 0.3889 0.1309 0.052 Uiso 1 1 calc R . .
C3 C 0.0404(3) 0.4094(3) 0.0422(3) 0.0442(9) Uani 1 1 d . . .
H3A H 0.0994 0.3992 0.1169 0.053 Uiso 1 1 calc R . .
H3B H 0.1161 0.3462 -0.0008 0.053 Uiso 1 1 calc R . .
C4 C 0.1333(4) 0.1110(4) 0.4528(3) 0.0414(8) Uani 1 1 d . A .
H4 H 0.1202 0.1202 0.5313 0.050 Uiso 1 1 calc R . .
N11 N 0.4746(3) 0.3665(3) 0.1421(2) 0.0479(7) Uani 1 1 d . . .
N12 N 0.5736(2) 0.2203(3) 0.1388(2) 0.0278(6) Uani 1 1 d . . .
N13 N 0.6063(2) 0.0914(3) 0.2428(2) 0.0326(6) Uani 1 1 d . A .
N14 N 0.5262(2) 0.1545(3) 0.3211(2) 0.0305(6) Uani 1 1 d . . .
C11 C 0.6300(3) 0.2031(3) 0.0248(2) 0.0313(7) Uani 1 1 d . . .
H11D H 0.7203 0.0920 0.0460 0.038 Uiso 1 1 calc R . .
H11E H 0.6653 0.2907 -0.0158 0.038 Uiso 1 1 calc R . .
C12 C 0.5029(3) 0.2199(3) -0.0645(3) 0.0358(8) Uani 1 1 d . . .
H12A H 0.5444 0.2115 -0.1411 0.043 Uiso 1 1 calc R . .
H12B H 0.4153 0.3331 -0.0876 0.043 Uiso 1 1 calc R . .
C13 C 0.4401(3) 0.0897(3) -0.0143(3) 0.0345(8) Uani 1 1 d . . .
H13A H 0.3989 0.0976 0.0625 0.041 Uiso 1 1 calc R . .
H13B H 0.3521 0.1172 -0.0759 0.041 Uiso 1 1 calc R . .
C14 C 0.4481(4) 0.3193(4) 0.2577(3) 0.0455(9) Uani 1 1 d . A .
H14 H 0.3805 0.3951 0.2919 0.055 Uiso 1 1 calc R . .
N100 N 0.6038(3) -0.2185(3) 0.4516(2) 0.0402(7) Uani 1 1 d . . .
C100 C 0.6679(4) -0.3293(4) 0.4237(3) 0.0407(8) Uani 1 1 d . A .
C110 C 0.7510(4) -0.4704(4) 0.3863(3) 0.0688(11) Uani 1 1 d . . .
H11A H 0.7855 -0.5758 0.4587 0.103 Uiso 1 1 calc R A .
H11B H 0.8419 -0.4614 0.3516 0.103 Uiso 1 1 calc R . .
H11C H 0.6817 -0.4690 0.3234 0.103 Uiso 1 1 calc R . .

loop_
_atom_site_aniso_label
_atom_site_aniso_U_11
_atom_site_aniso_U_22
_atom_site_aniso_U_33
_atom_site_aniso_U_23
_atom_site_aniso_U_13
_atom_site_aniso_U_12
Fe 0.0302(4) 0.0281(4) 0.0232(4) -0.0070(3) 0.0018(3) -0.0081(3)
Cl 0.0533(6) 0.0399(6) 0.0426(6) -0.0148(5) 0.0107(5) -0.0093(5)
O1 0.127(5) 0.067(3) 0.043(3) -0.035(2) 0.032(3) -0.028(3)
O2 0.058(4) 0.083(3) 0.112(5) -0.040(3) -0.048(3) 0.016(3)
O3 0.074(3) 0.084(3) 0.095(5) -0.040(3) 0.061(4) -0.038(3)
O4 0.077(3) 0.035(3) 0.090(5) -0.011(3) 0.011(3) -0.021(2)
O11 0.085(10) 0.086(8) 0.085(9) -0.076(7) 0.052(7) -0.025(6)
O12 0.088(11) 0.072(8) 0.039(7) -0.018(6) -0.007(7) -0.023(7)
O13 0.056(8) 0.068(8) 0.088(11) -0.024(7) 0.022(7) -0.032(6)
O14 0.076(9) 0.047(8) 0.067(10) -0.030(7) 0.012(7) -0.031(6)
N1 0.0343(17) 0.0518(18) 0.0411(18) -0.0153(15) 0.0104(15) -0.0166(13)
N2 0.0315(16) 0.0351(16) 0.0361(17) -0.0103(13) 0.0007(13) -0.0144(12)
N3 0.0315(16) 0.0380(16) 0.0326(16) -0.0141(13) 0.0036(13) -0.0116(12)
N4 0.0333(16) 0.0330(15) 0.0258(16) -0.0091(13) 0.0029(12) -0.0105(12)
C1 0.041(2) 0.049(2) 0.044(2) -0.0156(18) -0.0055(17) -0.0225(16)
C2 0.040(2) 0.045(2) 0.040(2) -0.0082(17) -0.0064(16) -0.0186(17)
C3 0.037(2) 0.040(2) 0.049(2) -0.0116(17) -0.0057(16) -0.0150(16)
C4 0.034(2) 0.053(2) 0.037(2) -0.0205(17) 0.0140(17) -0.0169(16)
N11 0.0652(19) 0.0256(16) 0.0378(18) -0.0073(13) 0.0199(15) -0.0099(13)
N12 0.0276(14) 0.0277(15) 0.0265(15) -0.0086(12) 0.0070(11) -0.0121(11)
N13 0.0335(15) 0.0306(15) 0.0260(15) -0.0078(13) 0.0043(12) -0.0095(12)
N14 0.0301(14) 0.0268(16) 0.0276(14) -0.0084(12) 0.0045(12) -0.0075(11)
C11 0.0353(18) 0.0372(19) 0.0261(18) -0.0126(15) 0.0103(14) -0.0197(14)
C12 0.0389(19) 0.0333(19) 0.0302(18) -0.0097(15) 0.0030(15) -0.0130(15)
C13 0.0299(18) 0.0377(19) 0.0350(19) -0.0162(16) 0.0000(15) -0.0120(14)
C14 0.054(2) 0.030(2) 0.043(2) -0.0134(17) 0.0197(18) -0.0101(17)
N100 0.0440(17) 0.0355(18) 0.0336(16) -0.0120(14) 0.0057(13) -0.0115(13)
C100 0.045(2) 0.038(2) 0.0263(19) -0.0052(17) 0.0007(16) -0.0125(17)
C110 0.084(3) 0.049(2) 0.056(2) -0.031(2) 0.002(2) -0.0035(19)

loop_
_atom_type_symbol
_atom_type_description
_atom_type_scat_dispersion_real
_atom_type_scat_dispersion_imag
_atom_type_scat_source
C C 0.0033 0.0016 'International Tables Vol C Tables 4.2.6.8 and 6.1.1.4'
H H 0.0000 0.0000 'International Tables Vol C Tables 4.2.6.8 and 6.1.1.4'
N N 0.0061 0.0033 'International Tables Vol C Tables 4.2.6.8 and 6.1.1.4'
O O 0.0106 0.0060 'International Tables Vol C Tables 4.2.6.8 and 6.1.1.4'
Cl Cl 0.1484 0.1585 'International Tables Vol C Tables 4.2.6.8 and 6.1.1.4'
Fe Fe 0.3463 0.8444 'International Tables Vol C Tables 4.2.6.8 and 6.1.1.4'

loop_
_geom_angle_atom_site_label_1
_geom_angle_atom_site_label_2
_geom_angle_atom_site_label_3
_geom_angle
_geom_angle_site_symmetry_1
_geom_angle_site_symmetry_3
_geom_angle_publ_flag
N4 Fe N4 180.0 2_656 . ?
N4 Fe N100 89.15(9) 2_656 . ?
N4 Fe N100 90.85(9) . . ?
N4 Fe N100 90.85(9) 2_656 2_656 ?
N4 Fe N100 89.15(9) . 2_656 ?
N100 Fe N100 180.0 . 2_656 ?
N4 Fe N14 91.91(9) 2_656 . ?
N4 Fe N14 88.09(9) . . ?
N100 Fe N14 90.10(9) . . ?
N100 Fe N14 89.90(9) 2_656 . ?
N4 Fe N14 88.09(9) 2_656 2_656 ?
N4 Fe N14 91.91(9) . 2_656 ?
N100 Fe N14 89.90(9) . 2_656 ?
N100 Fe N14 90.10(9) 2_656 2_656 ?
N14 Fe N14 180.0 . 2_656 ?
N4 Fe Cl 63.15(7) 2_656 . ?
N4 Fe Cl 116.85(7) . . ?
N100 Fe Cl 42.37(6) . . ?
N100 Fe Cl 137.63(6) 2_656 . ?
N14 Fe Cl 121.70(7) . . ?
N14 Fe Cl 58.30(7) 2_656 . ?
N4 Fe Fe 108.63(7) 2_656 1_545 ?
N4 Fe Fe 71.37(7) . 1_545 ?
N100 Fe Fe 31.22(7) . 1_545 ?
N100 Fe Fe 148.78(7) 2_656 1_545 ?
N14 Fe Fe 112.83(6) . 1_545 ?
N14 Fe Fe 67.17(6) 2_656 1_545 ?
Cl Fe Fe 46.51(2) . 1_545 ?
N4 Fe Fe 154.87(6) 2_656 1_455 ?
N4 Fe Fe 25.13(6) . 1_455 ?
N100 Fe Fe 93.78(7) . 1_455 ?
N100 Fe Fe 86.22(7) 2_656 1_455 ?
N14 Fe Fe 113.01(7) . 1_455 ?
N14 Fe Fe 66.99(7) 2_656 1_455 ?
Cl Fe Fe 103.45(4) . 1_455 ?
Fe Fe Fe 65.69(4) 1_545 1_455 ?
N4 Fe Fe 123.14(7) 2_656 1_465 ?
N4 Fe Fe 56.86(7) . 1_465 ?
N100 Fe Fe 147.66(7) . 1_465 ?
N100 Fe Fe 32.34(7) 2_656 1_465 ?
N14 Fe Fe 90.40(7) . 1_465 ?
N14 Fe Fe 89.60(7) 2_656 1_465 ?
Cl Fe Fe 147.81(3) . 1_465 ?
Fe Fe Fe 122.32(2) 1_545 1_465 ?
Fe Fe Fe 56.63(2) 1_455 1_465 ?
O11 Cl O3 144.4(10) . . ?
O11 Cl O4 96.9(8) . . ?
O3 Cl O4 107.9(4) . . ?
O11 Cl O13 116.8(9) . . ?
O3 Cl O13 36.6(8) . . ?
O4 Cl O13 97.2(7) . . ?
O11 Cl O2 81.9(8) . . ?
O3 Cl O2 109.9(3) . . ?
O4 Cl O2 113.1(3) . . ?
O13 Cl O2 142.7(7) . . ?
O11 Cl O1 38.0(9) . . ?
O3 Cl O1 107.9(3) . . ?
O4 Cl O1 109.6(3) . . ?
O13 Cl O1 79.4(8) . . ?
O2 Cl O1 108.3(3) . . ?
O11 Cl O12 113.7(10) . . ?
O3 Cl O12 70.2(8) . . ?
O4 Cl O12 127.8(7) . . ?
O13 Cl O12 104.4(8) . . ?
O2 Cl O12 39.7(7) . . ?
O1 Cl O12 120.8(7) . . ?
O11 Cl O14 107.0(13) . . ?
O3 Cl O14 106.4(10) . . ?
O4 Cl O14 25.6(7) . . ?
O13 Cl O14 111.6(12) . . ?
O2 Cl O14 90.8(8) . . ?
O1 Cl O14 131.5(8) . . ?
O12 Cl O14 102.6(10) . . ?
O11 Cl Fe 114.6(8) . . ?
O3 Cl Fe 81.1(2) . . ?
O4 Cl Fe 29.2(3) . . ?
O13 Cl Fe 68.6(6) . . ?
O2 Cl Fe 135.7(2) . . ?
O1 Cl Fe 108.40(19) . . ?
O12 Cl Fe 128.3(8) . . ?
O14 Cl Fe 45.7(9) . . ?
C4 N1 N2 101.0(2) . . ?
N3 N2 N1 115.0(2) . . ?
N3 N2 C1 122.6(3) . . ?
N1 N2 C1 122.3(3) . . ?
N2 N3 N4 104.8(2) . . ?
N3 N4 C4 106.2(2) . . ?
N3 N4 Fe 122.53(18) . . ?
C4 N4 Fe 131.0(2) . . ?
N3 N4 N4 44.42(13) . 2_565 ?
C4 N4 N4 86.42(17) . 2_565 ?
Fe N4 N4 124.19(9) . 2_565 ?
N2 C1 C2 110.4(2) . . ?
N2 C1 H1A 109.6 . . ?
C2 C1 H1A 109.6 . . ?
N2 C1 H1B 109.6 . . ?
C2 C1 H1B 109.6 . . ?
H1A C1 H1B 108.1 . . ?
C3 C2 C1 113.4(2) . . ?
C3 C2 H2A 108.9 . . ?
C1 C2 H2A 108.9 . . ?
C3 C2 H2B 108.9 . . ?
C1 C2 H2B 108.9 . . ?
H2A C2 H2B 107.7 . . ?
C3 C3 C2 113.2(3) 2_565 . ?
C3 C3 H3A 108.9 2_565 . ?
C2 C3 H3A 108.9 . . ?
C3 C3 H3B 108.9 2_565 . ?
C2 C3 H3B 108.9 . . ?
H3A C3 H3B 107.8 . . ?
N1 C4 N4 113.1(3) . . ?
N1 C4 H4 123.5 . . ?
N4 C4 H4 123.5 . . ?
C14 N11 N12 101.2(2) . . ?
N13 N12 N11 114.4(2) . . ?
N13 N12 C11 122.8(2) . . ?
N11 N12 C11 122.6(2) . . ?
N12 N13 N14 105.5(2) . . ?
N13 N14 C14 106.0(2) . . ?
N13 N14 Fe 123.25(17) . . ?
C14 N14 Fe 129.5(2) . . ?
N13 N14 N14 34.81(12) . 2_655 ?
C14 N14 N14 96.43(18) . 2_655 ?
Fe N14 N14 117.12(8) . 2_655 ?
N12 C11 C12 111.0(2) . . ?
N12 C11 H11D 109.4 . . ?
C12 C11 H11D 109.4 . . ?
N12 C11 H11E 109.4 . . ?
C12 C11 H11E 109.4 . . ?
H11D C11 H11E 108.0 . . ?
C11 C12 C13 114.9(2) . . ?
C11 C12 H12A 108.6 . . ?
C13 C12 H12A 108.6 . . ?
C11 C12 H12B 108.6 . . ?
C13 C12 H12B 108.6 . . ?
H12A C12 H12B 107.5 . . ?
C13 C13 C12 114.2(3) 2_655 . ?
C13 C13 H13A 108.7 2_655 . ?
C12 C13 H13A 108.7 . . ?
C13 C13 H13B 108.7 2_655 . ?
C12 C13 H13B 108.7 . . ?
H13A C13 H13B 107.6 . . ?
N11 C14 N14 112.9(3) . . ?
N11 C14 H14 123.5 . . ?
N14 C14 H14 123.5 . . ?
C100 N100 Fe 174.3(3) . . ?
N100 C100 C110 179.2(4) . . ?
C100 C110 H11A 109.5 . . ?
C100 C110 H11B 109.5 . . ?
H11A C110 H11B 109.5 . . ?
C100 C110 H11C 109.5 . . ?
H11A C110 H11C 109.5 . . ?
H11B C110 H11C 109.5 . . ?

loop_
_geom_bond_atom_site_label_1
_geom_bond_atom_site_label_2
_geom_bond_distance
_geom_bond_site_symmetry_2
_geom_bond_publ_flag
Fe N4 2.159(2) 2_656 ?
Fe N4 2.159(2) . ?
Fe N100 2.160(3) . ?
Fe N100 2.160(3) 2_656 ?
Fe N14 2.175(2) . ?
Fe N14 2.175(2) 2_656 ?
Cl O11 1.348(14) . ?
Cl O3 1.408(4) . ?
Cl O4 1.416(6) . ?
Cl O13 1.416(16) . ?
Cl O2 1.422(4) . ?
Cl O1 1.440(5) . ?
Cl O12 1.444(14) . ?
Cl O14 1.53(2) . ?
N1 C4 1.318(3) . ?
N1 N2 1.330(3) . ?
N2 N3 1.311(3) . ?
N2 C1 1.468(3) . ?
N3 N4 1.334(3) . ?
N4 C4 1.338(3) . ?
C1 C2 1.516(4) . ?
C1 H1A 0.9900 . ?
C1 H1B 0.9900 . ?
C2 C3 1.512(4) . ?
C2 H2A 0.9900 . ?
C2 H2B 0.9900 . ?
C3 C3 1.496(5) 2_565 ?
C3 H3A 0.9900 . ?
C3 H3B 0.9900 . ?
C4 H4 0.9500 . ?
N11 C14 1.323(3) . ?
N11 N12 1.327(3) . ?
N12 N13 1.309(3) . ?
N12 C11 1.467(3) . ?
N13 N14 1.330(3) . ?
N14 C14 1.332(3) . ?
C11 C12 1.518(4) . ?
C11 H11D 0.9900 . ?
C11 H11E 0.9900 . ?
C12 C13 1.523(4) . ?
C12 H12A 0.9900 . ?
C12 H12B 0.9900 . ?
C13 C13 1.518(5) 2_655 ?
C13 H13A 0.9900 . ?
C13 H13B 0.9900 . ?
C14 H14 0.9500 . ?
N100 C100 1.132(3) . ?
C100 C110 1.457(4) . ?
C110 H11A 0.9800 . ?
C110 H11B 0.9800 . ?
C110 H11C 0.9800 . ?

loop_
_geom_hbond_atom_site_label_D
_geom_hbond_atom_site_label_H
_geom_hbond_atom_site_label_A
_geom_hbond_distance_DH
_geom_hbond_distance_HA
_geom_hbond_distance_DA
_geom_hbond_angle_DHA
_geom_hbond_site_symmetry_A
C1 H1A O1 0.99 2.70 3.233(6) 114.2 2_646
C1 H1B O12 0.99 2.67 3.182(14) 112.1 1_464
C1 H1A O12 0.99 2.79 3.283(16) 111.5 2_646
C4 H4 O1 0.95 2.26 3.104(6) 147.4 1_465
C4 H4 O11 0.95 2.29 3.197(17) 160.6 1_465
C11 H11D O2 0.99 2.54 3.505(5) 164.6 2_746
C11 H11E O3 0.99 2.54 3.154(7) 119.7 1_564
C14 H14 O3 0.95 2.54 3.277(6) 134.4 2_656
C14 H14 O4 0.95 2.50 3.307(8) 142.1 2_656
C110 H11A O1 0.98 2.43 3.330(6) 152.6 .

loop_
_geom_torsion_atom_site_label_1
_geom_torsion_atom_site_label_2
_geom_torsion_atom_site_label_3
_geom_torsion_atom_site_label_4
_geom_torsion
_geom_torsion_site_symmetry_1
_geom_torsion_site_symmetry_2
_geom_torsion_site_symmetry_3
_geom_torsion_site_symmetry_4
_geom_torsion_publ_flag
N4 Fe Cl O11 -79.3(13) 2_656 . . . ?
N4 Fe Cl O11 100.7(13) . . . . ?
N100 Fe Cl O11 42.7(13) . . . . ?
N100 Fe Cl O11 -137.3(13) 2_656 . . . ?
N14 Fe Cl O11 -4.9(13) . . . . ?
N14 Fe Cl O11 175.1(13) 2_656 . . . ?
Fe Fe Cl O11 87.5(13) 1_545 . . . ?
Fe Fe Cl O11 123.4(13) 1_455 . . . ?
Fe Fe Cl O11 170.4(13) 1_465 . . . ?
N4 Fe Cl O3 134.3(4) 2_656 . . . ?
N4 Fe Cl O3 -45.7(4) . . . . ?
N100 Fe Cl O3 -103.7(4) . . . . ?
N100 Fe Cl O3 76.3(4) 2_656 . . . ?
N14 Fe Cl O3 -151.3(4) . . . . ?
N14 Fe Cl O3 28.7(4) 2_656 . . . ?
Fe Fe Cl O3 -58.9(4) 1_545 . . . ?
Fe Fe Cl O3 -23.0(4) 1_455 . . . ?
Fe Fe Cl O3 24.0(4) 1_465 . . . ?
N4 Fe Cl O4 -22.4(7) 2_656 . . . ?
N4 Fe Cl O4 157.6(7) . . . . ?
N100 Fe Cl O4 99.6(7) . . . . ?
N100 Fe Cl O4 -80.4(7) 2_656 . . . ?
N14 Fe Cl O4 52.0(7) . . . . ?
N14 Fe Cl O4 -128.0(7) 2_656 . . . ?
Fe Fe Cl O4 144.5(7) 1_545 . . . ?
Fe Fe Cl O4 -179.7(7) 1_455 . . . ?
Fe Fe Cl O4 -132.6(7) 1_465 . . . ?
N4 Fe Cl O13 170.0(12) 2_656 . . . ?
N4 Fe Cl O13 -10.0(12) . . . . ?
N100 Fe Cl O13 -67.9(12) . . . . ?
N100 Fe Cl O13 112.1(12) 2_656 . . . ?
N14 Fe Cl O13 -115.5(12) . . . . ?
N14 Fe Cl O13 64.5(12) 2_656 . . . ?
Fe Fe Cl O13 -23.1(12) 1_545 . . . ?
Fe Fe Cl O13 12.8(12) 1_455 . . . ?
Fe Fe Cl O13 59.8(12) 1_465 . . . ?
N4 Fe Cl O2 24.9(6) 2_656 . . . ?
N4 Fe Cl O2 -155.1(6) . . . . ?
N100 Fe Cl O2 146.9(6) . . . . ?
N100 Fe Cl O2 -33.1(6) 2_656 . . . ?
N14 Fe Cl O2 99.3(6) . . . . ?
N14 Fe Cl O2 -80.7(6) 2_656 . . . ?
Fe Fe Cl O2 -168.3(6) 1_545 . . . ?
Fe Fe Cl O2 -132.4(6) 1_455 . . . ?
Fe Fe Cl O2 -85.4(6) 1_465 . . . ?
N4 Fe Cl O1 -119.7(4) 2_656 . . . ?
N4 Fe Cl O1 60.3(4) . . . . ?
N100 Fe Cl O1 2.3(4) . . . . ?
N100 Fe Cl O1 -177.7(4) 2_656 . . . ?
N14 Fe Cl O1 -45.3(4) . . . . ?
N14 Fe Cl O1 134.7(4) 2_656 . . . ?
Fe Fe Cl O1 47.1(4) 1_545 . . . ?
Fe Fe Cl O1 83.0(4) 1_455 . . . ?
Fe Fe Cl O1 130.0(4) 1_465 . . . ?
N4 Fe Cl O12 78.3(12) 2_656 . . . ?
N4 Fe Cl O12 -101.7(12) . . . . ?
N100 Fe Cl O12 -159.6(12) . . . . ?
N100 Fe Cl O12 20.4(12) 2_656 . . . ?
N14 Fe Cl O12 152.7(12) . . . . ?
N14 Fe Cl O12 -27.3(12) 2_656 . . . ?
Fe Fe Cl O12 -114.8(12) 1_545 . . . ?
Fe Fe Cl O12 -78.9(12) 1_455 . . . ?
Fe Fe Cl O12 -31.9(12) 1_465 . . . ?
N4 Fe Cl O14 10.8(13) 2_656 . . . ?
N4 Fe Cl O14 -169.2(13) . . . . ?
N100 Fe Cl O14 132.9(13) . . . . ?
N100 Fe Cl O14 -47.1(13) 2_656 . . . ?
N14 Fe Cl O14 85.2(13) . . . . ?
N14 Fe Cl O14 -94.8(13) 2_656 . . . ?
Fe Fe Cl O14 177.7(13) 1_545 . . . ?
Fe Fe Cl O14 -146.4(13) 1_455 . . . ?
Fe Fe Cl O14 -99.4(13) 1_465 . . . ?
C4 N1 N2 N3 -0.5(3) . . . . ?
C4 N1 N2 C1 -177.0(2) . . . . ?
N1 N2 N3 N4 0.1(3) . . . . ?
C1 N2 N3 N4 176.6(2) . . . . ?
N2 N3 N4 C4 0.3(3) . . . . ?
N2 N3 N4 Fe -174.34(16) . . . . ?
N2 N3 N4 N4 -66.80(18) . . . 2_565 ?
N4 Fe N4 N3 -145(100) 2_656 . . . ?
N100 Fe N4 N3 -48.1(2) . . . . ?
N100 Fe N4 N3 131.9(2) 2_656 . . . ?
N14 Fe N4 N3 42.0(2) . . . . ?
N14 Fe N4 N3 -138.0(2) 2_656 . . . ?
Cl Fe N4 N3 -83.0(2) . . . . ?
Fe Fe N4 N3 -72.94(19) 1_545 . . . ?
Fe Fe N4 N3 -145.2(3) 1_455 . . . ?
Fe Fe N4 N3 133.7(2) 1_465 . . . ?
N4 Fe N4 C4 42(100) 2_656 . . . ?
N100 Fe N4 C4 138.7(3) . . . . ?
N100 Fe N4 C4 -41.3(3) 2_656 . . . ?
N14 Fe N4 C4 -131.2(2) . . . . ?
N14 Fe N4 C4 48.8(2) 2_656 . . . ?
Cl Fe N4 C4 103.8(2) . . . . ?
Fe Fe N4 C4 113.9(2) 1_545 . . . ?
Fe Fe N4 C4 41.6(2) 1_455 . . . ?
Fe Fe N4 C4 -39.5(2) 1_465 . . . ?
N4 Fe N4 N4 161(100) 2_656 . . 2_565 ?
N100 Fe N4 N4 -101.90(10) . . . 2_565 ?
N100 Fe N4 N4 78.10(10) 2_656 . . 2_565 ?
N14 Fe N4 N4 -11.83(9) . . . 2_565 ?
N14 Fe N4 N4 168.17(9) 2_656 . . 2_565 ?
Cl Fe N4 N4 -136.75(6) . . . 2_565 ?
Fe Fe N4 N4 -126.72(9) 1_545 . . 2_565 ?
Fe Fe N4 N4 160.99(19) 1_455 . . 2_565 ?
Fe Fe N4 N4 79.89(8) 1_465 . . 2_565 ?
N3 N2 C1 C2 -103.6(3) . . . . ?
N1 N2 C1 C2 72.6(3) . . . . ?
N2 C1 C2 C3 65.9(3) . . . . ?
C1 C2 C3 C3 175.7(3) . . . 2_565 ?
N2 N1 C4 N4 0.7(3) . . . . ?
N3 N4 C4 N1 -0.7(3) . . . . ?
Fe N4 C4 N1 173.35(18) . . . . ?
N4 N4 C4 N1 39.6(2) 2_565 . . . ?
C14 N11 N12 N13 0.4(3) . . . . ?
C14 N11 N12 C11 175.1(2) . . . . ?
N11 N12 N13 N14 -0.7(3) . . . . ?
C11 N12 N13 N14 -175.4(2) . . . . ?
N12 N13 N14 C14 0.7(3) . . . . ?
N12 N13 N14 Fe 169.27(16) . . . . ?
N12 N13 N14 N14 78.6(2) . . . 2_655 ?
N4 Fe N14 N13 80.1(2) 2_656 . . . ?
N4 Fe N14 N13 -99.9(2) . . . . ?
N100 Fe N14 N13 -9.1(2) . . . . ?
N100 Fe N14 N13 170.9(2) 2_656 . . . ?
N14 Fe N14 N13 -176(100) 2_656 . . . ?
Cl Fe N14 N13 20.8(2) . . . . ?
Fe Fe N14 N13 -31.1(2) 1_545 . . . ?
Fe Fe N14 N13 -103.23(19) 1_455 . . . ?
Fe Fe N14 N13 -156.74(19) 1_465 . . . ?
N4 Fe N14 C14 -114.2(3) 2_656 . . . ?
N4 Fe N14 C14 65.8(3) . . . . ?
N100 Fe N14 C14 156.7(3) . . . . ?
N100 Fe N14 C14 -23.3(3) 2_656 . . . ?
N14 Fe N14 C14 -10(100) 2_656 . . . ?
Cl Fe N14 C14 -173.5(2) . . . . ?
Fe Fe N14 C14 134.7(2) 1_545 . . . ?
Fe Fe N14 C14 62.5(3) 1_455 . . . ?
Fe Fe N14 C14 9.0(3) 1_465 . . . ?
N4 Fe N14 N14 119.97(9) 2_656 . . 2_655 ?
N4 Fe N14 N14 -60.03(9) . . . 2_655 ?
N100 Fe N14 N14 30.81(9) . . . 2_655 ?
N100 Fe N14 N14 -149.19(9) 2_656 . . 2_655 ?
N14 Fe N14 N14 -136(100) 2_656 . . 2_655 ?
Cl Fe N14 N14 60.67(9) . . . 2_655 ?
Fe Fe N14 N14 8.81(8) 1_545 . . 2_655 ?
Fe Fe N14 N14 -63.34(8) 1_455 . . 2_655 ?
Fe Fe N14 N14 -116.85(6) 1_465 . . 2_655 ?
N13 N12 C11 C12 101.6(3) . . . . ?
N11 N12 C11 C12 -72.6(3) . . . . ?
N12 C11 C12 C13 -60.3(3) . . . . ?
C11 C12 C13 C13 -63.4(4) . . . 2_655 ?
N12 N11 C14 N14 0.0(4) . . . . ?
N13 N14 C14 N11 -0.5(4) . . . . ?
Fe N14 C14 N11 -168.1(2) . . . . ?
N14 N14 C14 N11 -34.6(3) 2_655 . . . ?
N4 Fe N100 C100 -42(2) 2_656 . . . ?
N4 Fe N100 C100 138(2) . . . . ?
N100 Fe N100 C100 111(100) 2_656 . . . ?
N14 Fe N100 C100 50(2) . . . . ?
N14 Fe N100 C100 -130(2) 2_656 . . . ?
Cl Fe N100 C100 -91(2) . . . . ?
Fe Fe N100 C100 -172(3) 1_545 . . . ?
Fe Fe N100 C100 163(2) 1_455 . . . ?
Fe Fe N100 C100 141(2) 1_465 . . . ?
Fe N100 C100 C110 -34(27) . . . . ?
